data_4500585
loop_
_publ_author_name
'Kumara Swamy, K. C.'
'Allu, Srinivasarao'
'Srinivas, Venu'
'Balaraman, E.'
'Kumar, K. V. P. Pavan'

_publ_section_title
;
 Alkynyl and Phosphonyl Substituted Nucleobases: A Case of Thermally
 Induced Conformational Polymorphism
;
_journal_issue 6
_journal_name_full 'Crystal Growth &amp; Design'
_journal_page_first 2302
_journal_paper_doi 10.1021/cg101737x
_journal_volume 11
_journal_year 2011
_chemical_formula_sum 'C125 H156 N20 O17 P4'
_chemical_formula_weight 2334.58
_chemical_name_systematic
; 
 ? 
;
_space_group_IT_number 2
_symmetry_cell_setting triclinic
_symmetry_space_group_name_Hall '-P 1'
_symmetry_space_group_name_H-M 'P -1'
_atom_sites_solution_hydrogens geom
_atom_sites_solution_primary direct
_atom_sites_solution_secondary difmap
_audit_creation_method SHELXL-97
_cell_angle_alpha 93.411(8)
_cell_angle_beta 92.971(8)
_cell_angle_gamma 98.712(8)
_cell_formula_units_Z 1
_cell_length_a 11.338(6)
_cell_length_b 13.308(7)
_cell_length_c 20.793(8)
_cell_measurement_temperature 298(2)
_cell_volume 3090(3)
_computing_cell_refinement 'Bruker SMART'
_computing_data_collection 'Bruker SMART'
_computing_data_reduction 'Bruker SAINT'
_computing_molecular_graphics 'ORTEP-III (Burnett & Johnson, 1996)'
_computing_publication_material 'SHELXL-97 (Sheldrick, 1997)'
_computing_structure_refinement 'SHELXL-97 (Sheldrick, 1997)'
_computing_structure_solution 'SHELXS-97 (Sheldrick, 1997)'
_diffrn_ambient_temperature 298(2)
_diffrn_measured_fraction_theta_full 0.993
_diffrn_measured_fraction_theta_max 0.993
_diffrn_measurement_device_type 'CCD area detector'
_diffrn_measurement_method 'phi and omega scans'
_diffrn_radiation_monochromator graphite
_diffrn_radiation_source 'fine-focus sealed tube'
_diffrn_radiation_type MoK\a
_diffrn_radiation_wavelength 0.71073
_diffrn_reflns_av_R_equivalents 0.0620
_diffrn_reflns_av_sigmaI/netI 0.1637
_diffrn_reflns_limit_h_max 13
_diffrn_reflns_limit_h_min -13
_diffrn_reflns_limit_k_max 15
_diffrn_reflns_limit_k_min -15
_diffrn_reflns_limit_l_max 24
_diffrn_reflns_limit_l_min -24
_diffrn_reflns_number 28024
_diffrn_reflns_theta_full 25.00
_diffrn_reflns_theta_max 25.00
_diffrn_reflns_theta_min 1.55
_diffrn_standards_decay_% none
_diffrn_standards_interval_count 'not applicable'
_diffrn_standards_interval_time 'not applicable'
_diffrn_standards_number 'not applicable'
_exptl_absorpt_coefficient_mu 0.133
_exptl_absorpt_correction_T_max 0.9611
_exptl_absorpt_correction_T_min 0.9511
_exptl_absorpt_correction_type empirical
_exptl_absorpt_process_details 'SADABS, Sheldrick (1996)'
_exptl_crystal_colour colourless
_exptl_crystal_density_diffrn 1.255
_exptl_crystal_density_method 'not measured'
_exptl_crystal_description blocks
_exptl_crystal_F_000 1242
_exptl_crystal_size_max 0.38
_exptl_crystal_size_mid 0.36
_exptl_crystal_size_min 0.30
_refine_diff_density_max 0.329
_refine_diff_density_min -0.280
_refine_diff_density_rms 0.049
_refine_ls_extinction_method none
_refine_ls_goodness_of_fit_ref 1.032
_refine_ls_hydrogen_treatment mixed
_refine_ls_matrix_type full
_refine_ls_number_parameters 788
_refine_ls_number_reflns 10819
_refine_ls_number_restraints 0
_refine_ls_restrained_S_all 1.032
_refine_ls_R_factor_all 0.1168
_refine_ls_R_factor_gt 0.0762
_refine_ls_shift/su_max 0.001
_refine_ls_shift/su_mean 0.000
_refine_ls_structure_factor_coef Fsqd
_refine_ls_weighting_details 'calc w=1/[\s^2^(Fo^2^)+(0.0000P)^2^+0.0000P] where P=(Fo^2^+2Fc^2^)/3'
_refine_ls_weighting_scheme calc
_refine_ls_wR_factor_gt 0.1749
_refine_ls_wR_factor_ref 0.1936
_reflns_number_gt 7483
_reflns_number_total 10819
_reflns_threshold_expression >2sigma(I)
_cod_data_source_file cg101737x_si_002.cif
_cod_data_source_block compd5
_cod_original_sg_symbol_H-M P-1
_cod_database_code 4500585

loop_
_symmetry_equiv_pos_as_xyz
'x, y, z'
'-x, -y, -z'

loop_
_atom_site_label
_atom_site_type_symbol
_atom_site_fract_x
_atom_site_fract_y
_atom_site_fract_z
_atom_site_U_iso_or_equiv
_atom_site_adp_type
_atom_site_occupancy
_atom_site_symmetry_multiplicity
_atom_site_calc_flag
_atom_site_refinement_flags
P1 P 0.75307(6) 0.62618(6) 0.02787(3) 0.0347(2) Uani 1 1 d .
P2 P 0.76538(7) 0.19295(6) 0.53104(4) 0.0424(2) Uani 1 1 d .
O1 O 0.85434(15) 0.71979(14) 0.04523(8) 0.0379(5) Uani 1 1 d .
O2 O 0.63545(15) 0.66480(15) 0.05156(9) 0.0391(5) Uani 1 1 d .
O3 O 0.74121(17) 0.58393(15) -0.03921(9) 0.0437(5) Uani 1 1 d .
O4 O 0.85726(19) 0.17342(19) 0.28031(11) 0.0646(7) Uani 1 1 d .
O5 O 0.65794(16) 0.25351(15) 0.53965(9) 0.0448(5) Uani 1 1 d .
O6 O 0.87990(16) 0.27250(15) 0.55633(9) 0.0449(5) Uani 1 1 d .
O7 O 0.7751(2) 0.14667(17) 0.46681(9) 0.0555(6) Uani 1 1 d .
O8 O 0.64895(19) -0.25538(19) 0.79315(11) 0.0633(7) Uani 1 1 d .
N1 N 0.72493(18) 0.38712(17) 0.13967(11) 0.0378(6) Uani 1 1 d .
N2 N 0.6724(2) 0.2849(2) 0.21745(12) 0.0471(6) Uani 1 1 d .
N3 N 0.9888(2) 0.26248(19) 0.21722(11) 0.0422(6) Uani 1 1 d .
H3A H 1.052(3) 0.234(2) 0.2353(14) 0.051 Uiso 1 1 d .
N4 N 0.93899(18) 0.37818(17) 0.14186(10) 0.0351(6) Uani 1 1 d .
N5 N 1.1320(2) 0.3490(2) 0.15840(13) 0.0472(7) Uani 1 1 d .
H5A H 1.152(3) 0.380(3) 0.1256(16) 0.057 Uiso 1 1 d .
H5B H 1.181(3) 0.316(3) 0.1741(16) 0.057 Uiso 1 1 d .
N6 N 0.8068(2) -0.02700(19) 0.65307(11) 0.0440(6) Uani 1 1 d .
N7 N 0.8522(2) -0.1319(2) 0.72739(12) 0.0522(7) Uani 1 1 d .
N8 N 0.5276(2) -0.1771(2) 0.72878(12) 0.0519(7) Uani 1 1 d .
H8A H 0.458(3) -0.214(3) 0.7392(16) 0.072(11) Uiso 1 1 d .
N9 N 0.5905(2) -0.0564(2) 0.65453(13) 0.0570(8) Uani 1 1 d .
N10 N 0.3914(3) -0.1089(4) 0.6664(2) 0.1064(17) Uani 1 1 d .
H10A H 0.381(4) -0.080(4) 0.630(2) 0.128 Uiso 1 1 d .
H10B H 0.338(5) -0.146(4) 0.680(2) 0.128 Uiso 1 1 d .
C1 C 0.9081(2) 0.7858(2) 0.00072(12) 0.0326(6) Uani 1 1 d .
C2 C 1.0322(2) 0.8031(2) 0.00165(13) 0.0360(7) Uani 1 1 d .
C3 C 1.0805(2) 0.8701(2) -0.04237(14) 0.0419(7) Uani 1 1 d .
H3 H 1.1633 0.8835 -0.0434 0.050 Uiso 1 1 calc R
C4 C 1.0130(3) 0.9181(2) -0.08481(14) 0.0408(7) Uani 1 1 d .
C5 C 0.8904(2) 0.8983(2) -0.08249(13) 0.0409(7) Uani 1 1 d .
H5 H 0.8433 0.9303 -0.1102 0.049 Uiso 1 1 calc R
C6 C 0.8349(2) 0.8324(2) -0.04028(13) 0.0354(7) Uani 1 1 d .
C7 C 0.6995(2) 0.8120(2) -0.04132(13) 0.0392(7) Uani 1 1 d .
H7A H 0.6677 0.8514 -0.0740 0.047 Uiso 1 1 calc R
H7B H 0.6728 0.7405 -0.0540 0.047 Uiso 1 1 calc R
C8 C 0.6480(2) 0.8374(2) 0.02183(14) 0.0396(7) Uani 1 1 d .
C9 C 0.6293(3) 0.9366(3) 0.03635(17) 0.0520(9) Uani 1 1 d .
H9 H 0.6479 0.9852 0.0066 0.062 Uiso 1 1 calc R
C10 C 0.5837(3) 0.9650(3) 0.09377(19) 0.0576(9) Uani 1 1 d .
C11 C 0.5516(3) 0.8902(3) 0.13565(17) 0.0588(10) Uani 1 1 d .
H11 H 0.5182 0.9088 0.1737 0.071 Uiso 1 1 calc R
C12 C 0.5661(2) 0.7890(3) 0.12457(14) 0.0466(8) Uani 1 1 d .
C13 C 0.6178(2) 0.7663(2) 0.06665(14) 0.0394(7) Uani 1 1 d .
C14 C 1.1118(2) 0.7520(2) 0.04720(15) 0.0450(8) Uani 1 1 d .
C15 C 1.0922(3) 0.7788(3) 0.11754(16) 0.0642(10) Uani 1 1 d .
H15A H 1.1101 0.8513 0.1263 0.096 Uiso 1 1 calc R
H15B H 1.1437 0.7463 0.1448 0.096 Uiso 1 1 calc R
H15C H 1.0103 0.7558 0.1259 0.096 Uiso 1 1 calc R
C16 C 1.0884(3) 0.6364(3) 0.03292(17) 0.0595(9) Uani 1 1 d .
H16A H 1.0101 0.6098 0.0454 0.089 Uiso 1 1 calc R
H16B H 1.1471 0.6062 0.0568 0.089 Uiso 1 1 calc R
H16C H 1.0934 0.6207 -0.0124 0.089 Uiso 1 1 calc R
C17 C 1.2447(3) 0.7879(3) 0.0381(2) 0.0826(13) Uani 1 1 d .
H17A H 1.2611 0.7739 -0.0061 0.124 Uiso 1 1 calc R
H17B H 1.2926 0.7524 0.0656 0.124 Uiso 1 1 calc R
H17C H 1.2635 0.8599 0.0491 0.124 Uiso 1 1 calc R
C18 C 1.0718(3) 0.9885(2) -0.13140(15) 0.0533(9) Uani 1 1 d .
H18A H 1.0155 0.9947 -0.1665 0.080 Uiso 1 1 calc R
H18B H 1.1391 0.9616 -0.1478 0.080 Uiso 1 1 calc R
H18C H 1.0984 1.0544 -0.1097 0.080 Uiso 1 1 calc R
C19 C 0.5709(4) 1.0754(3) 0.1111(2) 0.0878(13) Uani 1 1 d .
H19A H 0.6387 1.1073 0.1385 0.132 Uiso 1 1 calc R
H19B H 0.4992 1.0775 0.1335 0.132 Uiso 1 1 calc R
H19C H 0.5666 1.1109 0.0724 0.132 Uiso 1 1 calc R
C20 C 0.5314(3) 0.7109(3) 0.17469(15) 0.0587(9) Uani 1 1 d .
C21 C 0.4578(4) 0.7541(4) 0.22687(18) 0.0922(14) Uani 1 1 d .
H21A H 0.4315 0.7019 0.2552 0.138 Uiso 1 1 calc R
H21B H 0.3895 0.7771 0.2067 0.138 Uiso 1 1 calc R
H21C H 0.5064 0.8103 0.2513 0.138 Uiso 1 1 calc R
C22 C 0.4541(4) 0.6143(3) 0.14457(18) 0.0775(12) Uani 1 1 d .
H22A H 0.4981 0.5815 0.1135 0.116 Uiso 1 1 calc R
H22B H 0.3831 0.6315 0.1235 0.116 Uiso 1 1 calc R
H22C H 0.4322 0.5689 0.1777 0.116 Uiso 1 1 calc R
C23 C 0.6449(4) 0.6853(4) 0.20812(18) 0.0920(15) Uani 1 1 d .
H23A H 0.6914 0.7464 0.2282 0.138 Uiso 1 1 calc R
H23B H 0.6908 0.6551 0.1769 0.138 Uiso 1 1 calc R
H23C H 0.6239 0.6381 0.2404 0.138 Uiso 1 1 calc R
C24 C 0.7803(2) 0.5387(2) 0.08596(13) 0.0363(7) Uani 1 1 d .
H24 H 0.8481 0.5534 0.1141 0.044 Uiso 1 1 calc R
C25 C 0.7060(2) 0.4531(2) 0.08983(13) 0.0364(7) Uani 1 1 d .
C26 C 0.5968(3) 0.4151(2) 0.04666(15) 0.0522(8) Uani 1 1 d .
H26A H 0.5268 0.4241 0.0691 0.078 Uiso 1 1 calc R
H26B H 0.5947 0.3440 0.0346 0.078 Uiso 1 1 calc R
H26C H 0.5987 0.4527 0.0086 0.078 Uiso 1 1 calc R
C27 C 0.6349(2) 0.3420(2) 0.17503(15) 0.0464(8) Uani 1 1 d .
H27 H 0.5555 0.3514 0.1691 0.056 Uiso 1 1 calc R
C28 C 0.7923(2) 0.2906(2) 0.20979(13) 0.0382(7) Uani 1 1 d .
C29 C 0.8759(2) 0.2373(2) 0.23955(13) 0.0427(7) Uani 1 1 d .
C30 C 1.0170(2) 0.3305(2) 0.17141(12) 0.0347(7) Uani 1 1 d .
C31 C 0.8285(2) 0.3536(2) 0.16252(12) 0.0337(6) Uani 1 1 d .
C32 C 0.5942(2) 0.2986(2) 0.49191(14) 0.0431(7) Uani 1 1 d .
C33 C 0.4704(2) 0.2791(2) 0.48971(13) 0.0419(7) Uani 1 1 d .
C34 C 0.4110(3) 0.3290(3) 0.44410(15) 0.0547(9) Uani 1 1 d .
H34 H 0.3278 0.3181 0.4414 0.066 Uiso 1 1 calc R
C35 C 0.4698(3) 0.3940(3) 0.40277(16) 0.0590(9) Uani 1 1 d .
C36 C 0.5922(3) 0.4100(3) 0.40704(15) 0.0558(9) Uani 1 1 d .
H36 H 0.6327 0.4533 0.3792 0.067 Uiso 1 1 calc R
C37 C 0.6579(3) 0.3638(2) 0.45148(14) 0.0464(8) Uani 1 1 d .
C38 C 0.7925(3) 0.3854(3) 0.45534(14) 0.0498(8) Uani 1 1 d .
H38A H 0.8178 0.4298 0.4216 0.060 Uiso 1 1 calc R
H38B H 0.8228 0.3219 0.4468 0.060 Uiso 1 1 calc R
C39 C 0.8482(2) 0.4343(2) 0.51919(14) 0.0441(8) Uani 1 1 d .
C40 C 0.8639(3) 0.5394(3) 0.52934(16) 0.0535(9) Uani 1 1 d .
H40 H 0.8374 0.5774 0.4970 0.064 Uiso 1 1 calc R
C41 C 0.9177(3) 0.5896(3) 0.58576(18) 0.0567(9) Uani 1 1 d .
C42 C 0.9570(3) 0.5302(3) 0.63256(17) 0.0552(9) Uani 1 1 d .
H42 H 0.9933 0.5633 0.6708 0.066 Uiso 1 1 calc R
C43 C 0.9456(2) 0.4245(3) 0.62614(15) 0.0476(8) Uani 1 1 d .
C44 C 0.8894(2) 0.3791(2) 0.56739(14) 0.0431(8) Uani 1 1 d .
C45 C 0.4012(3) 0.2080(2) 0.53504(14) 0.0453(8) Uani 1 1 d .
C46 C 0.4326(3) 0.1015(3) 0.52561(18) 0.0635(10) Uani 1 1 d .
H46A H 0.3834 0.0563 0.5511 0.095 Uiso 1 1 calc R
H46B H 0.5152 0.1027 0.5389 0.095 Uiso 1 1 calc R
H46C H 0.4192 0.0782 0.4809 0.095 Uiso 1 1 calc R
C47 C 0.4273(3) 0.2510(3) 0.60479(16) 0.0754(12) Uani 1 1 d .
H47A H 0.3848 0.2056 0.6329 0.113 Uiso 1 1 calc R
H47B H 0.4019 0.3165 0.6097 0.113 Uiso 1 1 calc R
H47C H 0.5116 0.2579 0.6157 0.113 Uiso 1 1 calc R
C48 C 0.2672(3) 0.1971(3) 0.52033(19) 0.0694(11) Uani 1 1 d .
H48A H 0.2421 0.2626 0.5257 0.104 Uiso 1 1 calc R
H48B H 0.2268 0.1520 0.5493 0.104 Uiso 1 1 calc R
H48C H 0.2478 0.1696 0.4767 0.104 Uiso 1 1 calc R
C49 C 0.3994(3) 0.4462(3) 0.3545(2) 0.0853(13) Uani 1 1 d .
H49A H 0.4529 0.4803 0.3256 0.128 Uiso 1 1 calc R
H49B H 0.3595 0.4950 0.3770 0.128 Uiso 1 1 calc R
H49C H 0.3413 0.3963 0.3303 0.128 Uiso 1 1 calc R
C50 C 0.9359(3) 0.7042(3) 0.5964(2) 0.0790(12) Uani 1 1 d .
H50A H 0.8695 0.7246 0.6178 0.118 Uiso 1 1 calc R
H50B H 0.9416 0.7340 0.5555 0.118 Uiso 1 1 calc R
H50C H 1.0083 0.7268 0.6227 0.118 Uiso 1 1 calc R
C51 C 0.9944(3) 0.3642(3) 0.67883(16) 0.0643(10) Uani 1 1 d .
C52 C 1.0598(5) 0.4349(4) 0.7352(2) 0.1063(17) Uani 1 1 d .
H52A H 1.0062 0.4769 0.7529 0.159 Uiso 1 1 calc R
H52B H 1.1272 0.4772 0.7197 0.159 Uiso 1 1 calc R
H52C H 1.0869 0.3945 0.7680 0.159 Uiso 1 1 calc R
C53 C 1.0848(4) 0.3012(4) 0.6527(2) 0.0997(16) Uani 1 1 d .
H53A H 1.1059 0.2568 0.6846 0.150 Uiso 1 1 calc R
H53B H 1.1551 0.3457 0.6424 0.150 Uiso 1 1 calc R
H53C H 1.0505 0.2612 0.6144 0.150 Uiso 1 1 calc R
C54 C 0.8892(5) 0.2966(4) 0.70627(19) 0.1037(17) Uani 1 1 d .
H54A H 0.8487 0.2494 0.6726 0.155 Uiso 1 1 calc R
H54B H 0.8345 0.3385 0.7230 0.155 Uiso 1 1 calc R
H54C H 0.9188 0.2596 0.7403 0.155 Uiso 1 1 calc R
C55 C 0.7487(3) 0.1059(2) 0.59233(13) 0.0437(8) Uani 1 1 d .
H55 H 0.6824 0.1039 0.6170 0.052 Uiso 1 1 calc R
C56 C 0.8260(2) 0.0439(2) 0.60448(13) 0.0408(7) Uani 1 1 d .
C57 C 0.9377(3) 0.0391(3) 0.57103(17) 0.0632(10) Uani 1 1 d .
H57A H 1.0055 0.0630 0.6005 0.095 Uiso 1 1 calc R
H57B H 0.9397 0.0813 0.5351 0.095 Uiso 1 1 calc R
H57C H 0.9403 -0.0300 0.5558 0.095 Uiso 1 1 calc R
C58 C 0.6999(2) -0.0717(2) 0.67538(13) 0.0425(7) Uani 1 1 d .
C59 C 0.5058(3) -0.1141(3) 0.68216(17) 0.0603(10) Uani 1 1 d .
C60 C 0.6388(3) -0.1945(2) 0.75169(14) 0.0479(8) Uani 1 1 d .
C61 C 0.7305(2) -0.1349(2) 0.72079(13) 0.0393(7) Uani 1 1 d .
C62 C 0.8947(3) -0.0683(3) 0.68668(15) 0.0505(8) Uani 1 1 d .
H62 H 0.981(3) -0.049(2) 0.6774(14) 0.061 Uiso 1 1 d .
O9 O 0.1817(4) -0.0111(4) 0.6336(2) 0.0671(13) Uiso 0.50 1 d P
H9A H 0.1272 -0.0592 0.6337 0.101 Uiso 0.50 1 calc PR
C63 C 0.199(3) 0.044(2) 0.6985(15) 0.375(17) Uiso 0.50 1 d P
H63A H 0.2834 0.0631 0.7094 0.562 Uiso 0.50 1 calc PR
H63B H 0.1648 -0.0003 0.7298 0.562 Uiso 0.50 1 calc PR
H63C H 0.1615 0.1034 0.6982 0.562 Uiso 0.50 1 calc PR

loop_
_atom_site_aniso_label
_atom_site_aniso_U_11
_atom_site_aniso_U_22
_atom_site_aniso_U_33
_atom_site_aniso_U_23
_atom_site_aniso_U_13
_atom_site_aniso_U_12
P1 0.0354(4) 0.0339(5) 0.0366(4) 0.0116(3) 0.0011(3) 0.0083(3)
P2 0.0441(4) 0.0445(5) 0.0377(5) 0.0153(4) -0.0003(3) 0.0003(4)
O1 0.0383(10) 0.0380(12) 0.0386(11) 0.0137(9) -0.0011(8) 0.0068(8)
O2 0.0338(10) 0.0400(13) 0.0464(12) 0.0115(9) 0.0068(8) 0.0102(9)
O3 0.0545(12) 0.0407(12) 0.0369(11) 0.0085(9) 0.0016(9) 0.0087(10)
O4 0.0537(13) 0.0778(17) 0.0689(15) 0.0515(14) 0.0075(11) 0.0122(12)
O5 0.0404(10) 0.0547(13) 0.0406(11) 0.0204(10) -0.0019(8) 0.0060(9)
O6 0.0431(11) 0.0452(13) 0.0461(12) 0.0132(10) -0.0020(9) 0.0038(9)
O7 0.0739(14) 0.0542(14) 0.0371(12) 0.0099(10) 0.0019(10) 0.0032(11)
O8 0.0587(13) 0.0754(17) 0.0592(14) 0.0426(13) 0.0036(11) 0.0067(12)
N1 0.0316(11) 0.0394(14) 0.0444(14) 0.0192(11) 0.0021(10) 0.0060(10)
N2 0.0391(13) 0.0490(16) 0.0551(16) 0.0213(13) 0.0096(11) 0.0038(12)
N3 0.0394(13) 0.0469(16) 0.0435(15) 0.0192(12) 0.0006(10) 0.0113(12)
N4 0.0339(12) 0.0347(14) 0.0377(13) 0.0122(10) 0.0015(9) 0.0051(10)
N5 0.0368(14) 0.061(2) 0.0483(17) 0.0228(14) 0.0059(11) 0.0132(12)
N6 0.0396(13) 0.0472(16) 0.0465(14) 0.0182(12) 0.0066(11) 0.0039(11)
N7 0.0428(14) 0.0606(18) 0.0571(17) 0.0264(14) 0.0029(12) 0.0118(13)
N8 0.0409(14) 0.065(2) 0.0522(16) 0.0336(14) 0.0074(12) 0.0042(13)
N9 0.0402(14) 0.073(2) 0.0646(18) 0.0426(15) 0.0127(12) 0.0126(13)
N10 0.0429(17) 0.154(4) 0.135(4) 0.109(3) 0.0159(19) 0.014(2)
C1 0.0406(14) 0.0275(16) 0.0312(14) 0.0070(12) 0.0027(11) 0.0084(12)
C2 0.0365(14) 0.0304(16) 0.0424(16) 0.0038(13) 0.0020(12) 0.0091(12)
C3 0.0391(15) 0.0343(18) 0.0537(19) 0.0080(14) 0.0063(13) 0.0069(13)
C4 0.0491(16) 0.0315(17) 0.0432(17) 0.0078(13) 0.0052(13) 0.0081(13)
C5 0.0496(16) 0.0352(17) 0.0404(17) 0.0125(13) -0.0004(13) 0.0124(14)
C6 0.0395(14) 0.0310(16) 0.0374(16) 0.0033(12) 0.0017(12) 0.0104(12)
C7 0.0383(14) 0.0410(18) 0.0415(17) 0.0165(14) -0.0043(12) 0.0133(13)
C8 0.0303(13) 0.042(2) 0.0479(18) 0.0068(14) -0.0053(12) 0.0110(13)
C9 0.0407(16) 0.051(2) 0.065(2) 0.0055(18) -0.0043(15) 0.0138(15)
C10 0.0465(18) 0.053(2) 0.074(3) -0.011(2) -0.0066(17) 0.0192(16)
C11 0.0461(18) 0.077(3) 0.055(2) -0.012(2) -0.0028(15) 0.0256(18)
C12 0.0368(15) 0.065(2) 0.0406(18) -0.0032(16) -0.0022(12) 0.0201(15)
C13 0.0318(13) 0.045(2) 0.0433(17) 0.0007(14) -0.0050(12) 0.0139(13)
C14 0.0384(15) 0.046(2) 0.0528(19) 0.0133(15) 0.0009(13) 0.0114(14)
C15 0.065(2) 0.071(3) 0.056(2) 0.0062(18) -0.0156(17) 0.0171(19)
C16 0.062(2) 0.056(2) 0.068(2) 0.0189(18) 0.0043(17) 0.0284(18)
C17 0.0401(18) 0.103(3) 0.111(3) 0.058(3) -0.0042(19) 0.0165(19)
C18 0.0546(18) 0.046(2) 0.061(2) 0.0202(16) 0.0072(15) 0.0030(15)
C19 0.089(3) 0.064(3) 0.113(3) -0.024(3) -0.008(2) 0.034(2)
C20 0.0572(19) 0.089(3) 0.0367(18) 0.0112(18) 0.0047(14) 0.0291(19)
C21 0.091(3) 0.143(4) 0.055(2) 0.021(3) 0.024(2) 0.047(3)
C22 0.084(3) 0.090(3) 0.061(2) 0.030(2) 0.020(2) 0.009(2)
C23 0.084(3) 0.148(4) 0.057(2) 0.029(3) -0.001(2) 0.052(3)
C24 0.0358(14) 0.0377(17) 0.0378(16) 0.0133(13) 0.0017(11) 0.0089(13)
C25 0.0382(14) 0.0343(17) 0.0407(16) 0.0140(13) 0.0032(12) 0.0133(13)
C26 0.0469(17) 0.047(2) 0.061(2) 0.0174(16) -0.0113(14) 0.0008(15)
C27 0.0328(14) 0.054(2) 0.0558(19) 0.0227(16) 0.0051(13) 0.0099(14)
C28 0.0354(14) 0.0401(18) 0.0408(16) 0.0165(13) 0.0037(12) 0.0052(13)
C29 0.0432(16) 0.0475(19) 0.0391(17) 0.0168(14) 0.0055(12) 0.0057(14)
C30 0.0396(15) 0.0335(16) 0.0310(15) 0.0062(12) 0.0004(11) 0.0048(12)
C31 0.0351(14) 0.0310(16) 0.0350(15) 0.0076(12) -0.0009(11) 0.0046(12)
C32 0.0464(16) 0.0434(19) 0.0400(17) 0.0120(14) -0.0030(13) 0.0069(14)
C33 0.0476(16) 0.0383(18) 0.0404(16) 0.0058(13) 0.0011(13) 0.0078(14)
C34 0.0461(17) 0.056(2) 0.063(2) 0.0173(18) -0.0053(15) 0.0082(15)
C35 0.058(2) 0.056(2) 0.062(2) 0.0192(18) -0.0106(16) 0.0038(17)
C36 0.061(2) 0.058(2) 0.0485(19) 0.0255(17) -0.0027(15) 0.0050(17)
C37 0.0472(16) 0.0468(19) 0.0431(17) 0.0113(15) -0.0020(13) -0.0012(14)
C38 0.0492(17) 0.057(2) 0.0439(18) 0.0255(15) 0.0054(13) 0.0014(15)
C39 0.0366(15) 0.045(2) 0.0509(18) 0.0155(15) 0.0042(13) 0.0027(14)
C40 0.0426(16) 0.050(2) 0.069(2) 0.0218(18) 0.0021(15) 0.0060(15)
C41 0.0386(16) 0.050(2) 0.081(2) 0.0062(19) -0.0012(16) 0.0057(15)
C42 0.0448(17) 0.057(2) 0.062(2) -0.0035(18) -0.0025(15) 0.0071(16)
C43 0.0387(15) 0.051(2) 0.0534(19) 0.0047(16) 0.0011(13) 0.0067(14)
C44 0.0384(15) 0.042(2) 0.0482(18) 0.0112(15) 0.0027(13) -0.0003(13)
C45 0.0451(16) 0.045(2) 0.0461(18) 0.0087(15) 0.0039(13) 0.0047(14)
C46 0.0534(19) 0.053(2) 0.084(3) 0.0203(19) 0.0037(17) 0.0015(17)
C47 0.078(3) 0.095(3) 0.052(2) 0.007(2) 0.0159(18) 0.005(2)
C48 0.0493(19) 0.072(3) 0.089(3) 0.033(2) 0.0070(18) 0.0039(18)
C49 0.071(2) 0.095(3) 0.093(3) 0.053(3) -0.014(2) 0.013(2)
C50 0.062(2) 0.047(2) 0.125(4) -0.002(2) -0.011(2) 0.0099(18)
C51 0.082(2) 0.059(2) 0.049(2) 0.0022(17) -0.0141(18) 0.008(2)
C52 0.150(4) 0.086(3) 0.076(3) -0.008(2) -0.052(3) 0.019(3)
C53 0.104(3) 0.097(3) 0.101(3) -0.012(3) -0.044(3) 0.050(3)
C54 0.154(5) 0.100(4) 0.048(2) 0.020(2) 0.003(2) -0.014(3)
C55 0.0411(15) 0.0475(19) 0.0425(17) 0.0137(14) 0.0035(13) 0.0027(14)
C56 0.0402(15) 0.0426(19) 0.0402(17) 0.0120(14) 0.0048(12) 0.0042(14)
C57 0.065(2) 0.066(2) 0.069(2) 0.0281(19) 0.0302(18) 0.0223(18)
C58 0.0397(15) 0.050(2) 0.0411(17) 0.0178(14) 0.0054(12) 0.0094(14)
C59 0.0409(17) 0.073(3) 0.072(2) 0.041(2) 0.0059(15) 0.0101(17)
C60 0.0507(17) 0.054(2) 0.0407(17) 0.0185(15) 0.0023(13) 0.0083(15)
C61 0.0359(14) 0.0456(18) 0.0395(16) 0.0192(14) 0.0016(12) 0.0099(13)
C62 0.0364(15) 0.059(2) 0.060(2) 0.0258(17) 0.0054(14) 0.0121(15)

loop_
_atom_type_symbol
_atom_type_description
_atom_type_scat_dispersion_real
_atom_type_scat_dispersion_imag
_atom_type_scat_source
C C 0.0033 0.0016 'International Tables Vol C Tables 4.2.6.8 and 6.1.1.4'
H H 0.0000 0.0000 'International Tables Vol C Tables 4.2.6.8 and 6.1.1.4'
N N 0.0061 0.0033 'International Tables Vol C Tables 4.2.6.8 and 6.1.1.4'
O O 0.0106 0.0060 'International Tables Vol C Tables 4.2.6.8 and 6.1.1.4'
P P 0.1023 0.0942 'International Tables Vol C Tables 4.2.6.8 and 6.1.1.4'

loop_
_geom_angle_atom_site_label_1
_geom_angle_atom_site_label_2
_geom_angle_atom_site_label_3
_geom_angle
O3 P1 O1 116.71(11)
O3 P1 O2 113.63(11)
O1 P1 O2 103.95(11)
O3 P1 C24 114.91(13)
O1 P1 C24 103.63(11)
O2 P1 C24 102.32(12)
O7 P2 O5 116.29(12)
O7 P2 O6 113.38(12)
O5 P2 O6 104.20(12)
O7 P2 C55 114.65(14)
O5 P2 C55 103.12(13)
O6 P2 C55 103.73(12)
C1 O1 P1 125.42(16)
C13 O2 P1 127.89(17)
C32 O5 P2 128.12(18)
C44 O6 P2 128.27(18)
C27 N1 C31 106.0(2)
C27 N1 C25 123.3(2)
C31 N1 C25 130.7(2)
C27 N2 C28 105.1(2)
C30 N3 C29 124.7(2)
C30 N3 H3A 116.3(18)
C29 N3 H3A 119.0(18)
C30 N4 C31 112.1(2)
C30 N5 H5A 120(2)
C30 N5 H5B 121(2)
H5A N5 H5B 116(3)
C58 N6 C62 105.4(2)
C58 N6 C56 128.7(2)
C62 N6 C56 125.9(2)
C62 N7 C61 104.9(2)
C59 N8 C60 126.1(3)
C59 N8 H8A 110(2)
C60 N8 H8A 123(2)
C59 N9 C58 112.0(2)
C59 N10 H10A 113(3)
C59 N10 H10B 122(4)
H10A N10 H10B 121(5)
C2 C1 C6 123.6(2)
C2 C1 O1 117.7(2)
C6 C1 O1 118.7(2)
C1 C2 C3 115.3(2)
C1 C2 C14 123.1(2)
C3 C2 C14 121.6(2)
C4 C3 C2 124.0(3)
C4 C3 H3 118.0
C2 C3 H3 118.0
C5 C4 C3 117.5(3)
C5 C4 C18 121.7(3)
C3 C4 C18 120.9(3)
C4 C5 C6 122.2(3)
C4 C5 H5 118.9
C6 C5 H5 118.9
C5 C6 C1 117.4(2)
C5 C6 C7 119.5(2)
C1 C6 C7 123.1(2)
C8 C7 C6 114.8(2)
C8 C7 H7A 108.6
C6 C7 H7A 108.6
C8 C7 H7B 108.6
C6 C7 H7B 108.6
H7A C7 H7B 107.6
C13 C8 C9 117.8(3)
C13 C8 C7 123.3(3)
C9 C8 C7 118.9(3)
C10 C9 C8 121.7(3)
C10 C9 H9 119.2
C8 C9 H9 119.2
C9 C10 C11 117.9(3)
C9 C10 C19 121.3(4)
C11 C10 C19 120.8(4)
C10 C11 C12 124.1(3)
C10 C11 H11 118.0
C12 C11 H11 118.0
C11 C12 C13 115.0(3)
C11 C12 C20 120.9(3)
C13 C12 C20 124.1(3)
C8 C13 C12 123.4(3)
C8 C13 O2 117.9(3)
C12 C13 O2 118.7(3)
C15 C14 C16 110.3(3)
C15 C14 C2 111.4(3)
C16 C14 C2 110.2(2)
C15 C14 C17 106.4(3)
C16 C14 C17 107.3(3)
C2 C14 C17 111.1(2)
C14 C15 H15A 109.5
C14 C15 H15B 109.5
H15A C15 H15B 109.5
C14 C15 H15C 109.5
H15A C15 H15C 109.5
H15B C15 H15C 109.5
C14 C16 H16A 109.5
C14 C16 H16B 109.5
H16A C16 H16B 109.5
C14 C16 H16C 109.5
H16A C16 H16C 109.5
H16B C16 H16C 109.5
C14 C17 H17A 109.5
C14 C17 H17B 109.5
H17A C17 H17B 109.5
C14 C17 H17C 109.5
H17A C17 H17C 109.5
H17B C17 H17C 109.5
C4 C18 H18A 109.5
C4 C18 H18B 109.5
H18A C18 H18B 109.5
C4 C18 H18C 109.5
H18A C18 H18C 109.5
H18B C18 H18C 109.5
C10 C19 H19A 109.5
C10 C19 H19B 109.5
H19A C19 H19B 109.5
C10 C19 H19C 109.5
H19A C19 H19C 109.5
H19B C19 H19C 109.5
C22 C20 C23 110.3(3)
C22 C20 C21 106.0(3)
C23 C20 C21 107.7(3)
C22 C20 C12 112.3(3)
C23 C20 C12 109.0(3)
C21 C20 C12 111.3(3)
C20 C21 H21A 109.5
C20 C21 H21B 109.5
H21A C21 H21B 109.5
C20 C21 H21C 109.5
H21A C21 H21C 109.5
H21B C21 H21C 109.5
C20 C22 H22A 109.5
C20 C22 H22B 109.5
H22A C22 H22B 109.5
C20 C22 H22C 109.5
H22A C22 H22C 109.5
H22B C22 H22C 109.5
C20 C23 H23A 109.5
C20 C23 H23B 109.5
H23A C23 H23B 109.5
C20 C23 H23C 109.5
H23A C23 H23C 109.5
H23B C23 H23C 109.5
C25 C24 P1 121.0(2)
C25 C24 H24 119.5
P1 C24 H24 119.5
C24 C25 N1 120.2(2)
C24 C25 C26 126.6(2)
N1 C25 C26 113.2(2)
C25 C26 H26A 109.5
C25 C26 H26B 109.5
H26A C26 H26B 109.5
C25 C26 H26C 109.5
H26A C26 H26C 109.5
H26B C26 H26C 109.5
N2 C27 N1 112.7(2)
N2 C27 H27 123.6
N1 C27 H27 123.6
C31 C28 N2 111.5(2)
C31 C28 C29 118.8(2)
N2 C28 C29 129.5(2)
O4 C29 N3 120.7(3)
O4 C29 C28 127.4(3)
N3 C29 C28 111.9(2)
N4 C30 N5 120.0(2)
N4 C30 N3 123.9(2)
N5 C30 N3 116.1(2)
N4 C31 C28 128.4(2)
N4 C31 N1 126.9(2)
C28 C31 N1 104.7(2)
C33 C32 C37 123.2(3)
C33 C32 O5 117.8(2)
C37 C32 O5 118.9(2)
C32 C33 C34 116.1(3)
C32 C33 C45 122.8(2)
C34 C33 C45 121.2(3)
C35 C34 C33 123.0(3)
C35 C34 H34 118.5
C33 C34 H34 118.5
C36 C35 C34 118.3(3)
C36 C35 C49 121.5(3)
C34 C35 C49 120.2(3)
C35 C36 C37 122.2(3)
C35 C36 H36 118.9
C37 C36 H36 118.9
C36 C37 C32 117.2(3)
C36 C37 C38 120.3(3)
C32 C37 C38 122.5(3)
C37 C38 C39 114.6(3)
C37 C38 H38A 108.6
C39 C38 H38A 108.6
C37 C38 H38B 108.6
C39 C38 H38B 108.6
H38A C38 H38B 107.6
C44 C39 C40 118.1(3)
C44 C39 C38 122.8(3)
C40 C39 C38 119.1(3)
C41 C40 C39 122.3(3)
C41 C40 H40 118.9
C39 C40 H40 118.9
C40 C41 C42 117.1(3)
C40 C41 C50 122.2(3)
C42 C41 C50 120.7(3)
C41 C42 C43 124.3(3)
C41 C42 H42 117.8
C43 C42 H42 117.8
C42 C43 C44 115.0(3)
C42 C43 C51 121.5(3)
C44 C43 C51 123.4(3)
C39 C44 C43 123.2(3)
C39 C44 O6 118.7(3)
C43 C44 O6 118.1(3)
C48 C45 C46 105.9(3)
C48 C45 C47 107.6(3)
C46 C45 C47 111.6(3)
C48 C45 C33 111.7(2)
C46 C45 C33 110.1(3)
C47 C45 C33 109.9(3)
C45 C46 H46A 109.5
C45 C46 H46B 109.5
H46A C46 H46B 109.5
C45 C46 H46C 109.5
H46A C46 H46C 109.5
H46B C46 H46C 109.5
C45 C47 H47A 109.5
C45 C47 H47B 109.5
H47A C47 H47B 109.5
C45 C47 H47C 109.5
H47A C47 H47C 109.5
H47B C47 H47C 109.5
C45 C48 H48A 109.5
C45 C48 H48B 109.5
H48A C48 H48B 109.5
C45 C48 H48C 109.5
H48A C48 H48C 109.5
H48B C48 H48C 109.5
C35 C49 H49A 109.5
C35 C49 H49B 109.5
H49A C49 H49B 109.5
C35 C49 H49C 109.5
H49A C49 H49C 109.5
H49B C49 H49C 109.5
C41 C50 H50A 109.5
C41 C50 H50B 109.5
H50A C50 H50B 109.5
C41 C50 H50C 109.5
H50A C50 H50C 109.5
H50B C50 H50C 109.5
C53 C51 C43 110.8(3)
C53 C51 C54 111.4(4)
C43 C51 C54 108.8(3)
C53 C51 C52 106.6(4)
C43 C51 C52 111.7(3)
C54 C51 C52 107.5(4)
C51 C52 H52A 109.5
C51 C52 H52B 109.5
H52A C52 H52B 109.5
C51 C52 H52C 109.5
H52A C52 H52C 109.5
H52B C52 H52C 109.5
C51 C53 H53A 109.5
C51 C53 H53B 109.5
H53A C53 H53B 109.5
C51 C53 H53C 109.5
H53A C53 H53C 109.5
H53B C53 H53C 109.5
C51 C54 H54A 109.5
C51 C54 H54B 109.5
H54A C54 H54B 109.5
C51 C54 H54C 109.5
H54A C54 H54C 109.5
H54B C54 H54C 109.5
C56 C55 P2 122.9(2)
C56 C55 H55 118.6
P2 C55 H55 118.6
C55 C56 N6 120.8(3)
C55 C56 C57 125.5(3)
N6 C56 C57 113.7(3)
C56 C57 H57A 109.5
C56 C57 H57B 109.5
H57A C57 H57B 109.5
C56 C57 H57C 109.5
H57A C57 H57C 109.5
H57B C57 H57C 109.5
N9 C58 C61 128.6(3)
N9 C58 N6 126.0(2)
C61 C58 N6 105.4(2)
N9 C59 N10 119.7(3)
N9 C59 N8 123.5(3)
N10 C59 N8 116.7(3)
O8 C60 N8 121.1(3)
O8 C60 C61 128.2(3)
N8 C60 C61 110.7(3)
C58 C61 N7 111.4(2)
C58 C61 C60 119.0(3)
N7 C61 C60 129.6(3)
N7 C62 N6 113.0(3)
N7 C62 H62 127.1(18)
N6 C62 H62 119.9(18)
C63 O9 H9A 109.5
O9 C63 H63A 109.5
O9 C63 H63B 109.5
H63A C63 H63B 109.5
O9 C63 H63C 109.5
H63A C63 H63C 109.5
H63B C63 H63C 109.5

loop_
_geom_bond_atom_site_label_1
_geom_bond_atom_site_label_2
_geom_bond_distance
P1 O3 1.464(2)
P1 O1 1.5719(19)
P1 O2 1.591(2)
P1 C24 1.774(3)
P2 O7 1.454(2)
P2 O5 1.571(2)
P2 O6 1.591(2)
P2 C55 1.771(3)
O1 C1 1.412(3)
O2 C13 1.415(4)
O4 C29 1.239(3)
O5 C32 1.413(3)
O6 C44 1.411(4)
O8 C60 1.230(3)
N1 C27 1.374(3)
N1 C31 1.389(3)
N1 C25 1.425(3)
N2 C27 1.294(4)
N2 C28 1.369(4)
N3 C30 1.370(3)
N3 C29 1.384(4)
N3 H3A 0.93(3)
N4 C30 1.313(3)
N4 C31 1.345(3)
N5 C30 1.334(4)
N5 H5A 0.84(3)
N5 H5B 0.82(3)
N6 C58 1.382(3)
N6 C62 1.387(4)
N6 C56 1.425(3)
N7 C62 1.292(4)
N7 C61 1.373(4)
N8 C59 1.356(4)
N8 C60 1.382(4)
N8 H8A 0.90(4)
N9 C59 1.314(4)
N9 C58 1.341(4)
N10 C59 1.334(4)
N10 H10A 0.87(5)
N10 H10B 0.80(5)
C1 C2 1.389(4)
C1 C6 1.395(4)
C2 C3 1.391(4)
C2 C14 1.532(4)
C3 C4 1.385(4)
C3 H3 0.9300
C4 C5 1.379(4)
C4 C18 1.499(4)
C5 C6 1.385(4)
C5 H5 0.9300
C6 C7 1.517(4)
C7 C8 1.505(4)
C7 H7A 0.9700
C7 H7B 0.9700
C8 C13 1.386(4)
C8 C9 1.387(4)
C9 C10 1.380(5)
C9 H9 0.9300
C10 C11 1.381(5)
C10 C19 1.522(5)
C11 C12 1.388(5)
C11 H11 0.9300
C12 C13 1.403(4)
C12 C20 1.539(5)
C14 C15 1.521(5)
C14 C16 1.528(5)
C14 C17 1.536(4)
C15 H15A 0.9600
C15 H15B 0.9600
C15 H15C 0.9600
C16 H16A 0.9600
C16 H16B 0.9600
C16 H16C 0.9600
C17 H17A 0.9600
C17 H17B 0.9600
C17 H17C 0.9600
C18 H18A 0.9600
C18 H18B 0.9600
C18 H18C 0.9600
C19 H19A 0.9600
C19 H19B 0.9600
C19 H19C 0.9600
C20 C22 1.523(5)
C20 C23 1.524(5)
C20 C21 1.539(5)
C21 H21A 0.9600
C21 H21B 0.9600
C21 H21C 0.9600
C22 H22A 0.9600
C22 H22B 0.9600
C22 H22C 0.9600
C23 H23A 0.9600
C23 H23B 0.9600
C23 H23C 0.9600
C24 C25 1.320(4)
C24 H24 0.9300
C25 C26 1.495(4)
C26 H26A 0.9600
C26 H26B 0.9600
C26 H26C 0.9600
C27 H27 0.9300
C28 C31 1.368(4)
C28 C29 1.407(4)
C32 C33 1.386(4)
C32 C37 1.392(4)
C33 C34 1.393(4)
C33 C45 1.535(4)
C34 C35 1.380(4)
C34 H34 0.9300
C35 C36 1.369(5)
C35 C49 1.515(4)
C36 C37 1.386(4)
C36 H36 0.9300
C37 C38 1.507(4)
C38 C39 1.507(4)
C38 H38A 0.9700
C38 H38B 0.9700
C39 C44 1.380(4)
C39 C40 1.385(4)
C40 C41 1.379(5)
C40 H40 0.9300
C41 C42 1.387(5)
C41 C50 1.509(5)
C42 C43 1.391(5)
C42 H42 0.9300
C43 C44 1.406(4)
C43 C51 1.525(5)
C45 C48 1.517(4)
C45 C46 1.518(5)
C45 C47 1.524(5)
C46 H46A 0.9600
C46 H46B 0.9600
C46 H46C 0.9600
C47 H47A 0.9600
C47 H47B 0.9600
C47 H47C 0.9600
C48 H48A 0.9600
C48 H48B 0.9600
C48 H48C 0.9600
C49 H49A 0.9600
C49 H49B 0.9600
C49 H49C 0.9600
C50 H50A 0.9600
C50 H50B 0.9600
C50 H50C 0.9600
C51 C53 1.522(6)
C51 C54 1.537(6)
C51 C52 1.541(5)
C52 H52A 0.9600
C52 H52B 0.9600
C52 H52C 0.9600
C53 H53A 0.9600
C53 H53B 0.9600
C53 H53C 0.9600
C54 H54A 0.9600
C54 H54B 0.9600
C54 H54C 0.9600
C55 C56 1.318(4)
C55 H55 0.9300
C56 C57 1.484(4)
C57 H57A 0.9600
C57 H57B 0.9600
C57 H57C 0.9600
C58 C61 1.367(4)
C60 C61 1.416(4)
C62 H62 1.01(3)
O9 C63 1.48(3)
O9 H9A 0.8200
C63 H63A 0.9600
C63 H63B 0.9600
C63 H63C 0.9600

loop_
_geom_hbond_atom_site_label_D
_geom_hbond_atom_site_label_H
_geom_hbond_atom_site_label_A
_geom_hbond_distance_DH
_geom_hbond_distance_HA
_geom_hbond_distance_DA
_geom_hbond_angle_DHA
_geom_hbond_site_symmetry_A
N5 H5A O3 0.84(3) 2.26(3) 3.041(3) 156(3) 2_765
N3 H3A N7 0.93(3) 2.03(3) 2.927(4) 162(3) 2_756
N5 H5B O8 0.82(3) 2.29(3) 3.093(4) 166(3) 2_756
N8 H8A N2 0.90(4) 1.93(4) 2.814(3) 166(3) 2_656
N10 H10B O4 0.80(5) 2.39(5) 3.102(4) 150(5) 2_656
O9 H9A O4 0.82 2.43 2.884(5) 115.8 2_656
N10 H10A O9 0.87(5) 2.57(5) 2.947(6) 107(4) .
